data_7062488
loop_
_publ_author_name
'Wongsuwan, Sutthida'
'Chatwichien, Jaruwan'
'Sirisaksoontorn, Weekit'
'Chainok, Kittipong'
'Songsasen, Apisit'
'Chotima, Ratanon'

_publ_section_title
;
 Novel Pd(ii) pincer complexes bearing salicylaldimine-based benzothiazole
 derivatives: synthesis, structural characterization, DNA/BSA binding, and
 biological evaluation
;
_journal_issue 22
_journal_name_full 'New Journal of Chemistry'
_journal_page_first 10624
_journal_page_last 10637
_journal_paper_doi 10.1039/D3NJ00458A
_journal_volume 47
_journal_year 2023
_chemical_formula_moiety 'C21 H16 N2 O S'
_chemical_formula_sum 'C21 H16 N2 O S'
_chemical_formula_weight 444.42
_chemical_name_common ABPT-CH3
_space_group_crystal_system monoclinic
_space_group_IT_number 4
_space_group_name_Hall 'P 2yb'
_space_group_name_H-M_alt 'P 1 21 1'
_atom_sites_solution_hydrogens mixed
_atom_sites_solution_primary iterative
_audit_creation_date 2020-11-16
_audit_creation_method
;
Olex2 1.3
(compiled 2020.07.31 svn.rc2a77460 for OlexSys, GUI svn.r6145)
;
_audit_update_record
;
2021-03-06 deposited with the CCDC.	2023-05-18 downloaded from the CCDC.
;
_cell_angle_alpha 90
_cell_angle_beta 101.121(2)
_cell_angle_gamma 90
_cell_formula_units_Z 8
_cell_length_a 13.5754(8)
_cell_length_b 12.9309(7)
_cell_length_c 19.9574(11)
_cell_measurement_reflns_used 4135
_cell_measurement_temperature 0.0
_cell_measurement_theta_max 25.769
_cell_measurement_theta_min 3.151
_cell_volume 3437.6(3)
_computing_cell_refinement 'SAINT v8.34A (Bruker, 2013)'
_computing_data_reduction 'SAINT v8.34A (Bruker, 2013)'
_computing_molecular_graphics 'Olex2 1.3 (Dolomanov et al., 2009)'
_computing_publication_material 'Olex2 1.3 (Dolomanov et al., 2009)'
_computing_structure_refinement 'SHELXL 2016/6 (Sheldrick, 2015)'
_computing_structure_solution 'olex2.solve 1.3 (Bourhis et al., 2015)'
_diffrn_ambient_temperature 0.0
_diffrn_measured_fraction_theta_full 0.998
_diffrn_measured_fraction_theta_max 0.996
_diffrn_radiation_type MoK\a
_diffrn_radiation_wavelength 0.71073
_diffrn_reflns_av_R_equivalents 0.3199
_diffrn_reflns_av_unetI/netI 0.2256
_diffrn_reflns_Laue_measured_fraction_full 0.998
_diffrn_reflns_Laue_measured_fraction_max 0.996
_diffrn_reflns_limit_h_max 16
_diffrn_reflns_limit_h_min -16
_diffrn_reflns_limit_k_max 15
_diffrn_reflns_limit_k_min -15
_diffrn_reflns_limit_l_max 24
_diffrn_reflns_limit_l_min -24
_diffrn_reflns_number 81789
_diffrn_reflns_point_group_measured_fraction_full 0.999
_diffrn_reflns_point_group_measured_fraction_max 0.995
_diffrn_reflns_theta_full 25.242
_diffrn_reflns_theta_max 26.072
_diffrn_reflns_theta_min 2.809
_diffrn_source_current 30.0
_diffrn_source_power 1.5
_diffrn_source_voltage 50.0
_exptl_absorpt_coefficient_mu 0.199
_exptl_absorpt_correction_T_max 0.7453
_exptl_absorpt_correction_T_min 0.4288
_exptl_absorpt_correction_type multi-scan
_exptl_absorpt_process_details
;
SADABS-2014/5 (Bruker,2014/5) was used for absorption correction.
wR2(int) was 0.1260 before and 0.1057 after correction.
The Ratio of minimum to maximum transmission is 0.5753.
The \l/2 correction factor is 0.00150.
;
_exptl_crystal_colour 'pale yellow'
_exptl_crystal_colour_primary yellow
_exptl_crystal_density_diffrn 1.331
_exptl_crystal_description rod
_exptl_crystal_F_000 1440
_exptl_crystal_size_max 0.16
_exptl_crystal_size_mid 0.05
_exptl_crystal_size_min 0.03
_refine_diff_density_max 0.261
_refine_diff_density_min -0.175
_refine_diff_density_rms 0.047
_refine_ls_abs_structure_details
;
 Flack x determined using 1153 quotients [(I+)-(I-)]/[(I+)+(I-)]
 (Parsons, Flack and Wagner, Acta Cryst. B69 (2013) 249-259).
;
_refine_ls_abs_structure_Flack 0.4(2)
_refine_ls_extinction_method none
_refine_ls_goodness_of_fit_ref 0.919
_refine_ls_hydrogen_treatment mixed
_refine_ls_matrix_type full
_refine_ls_number_parameters 911
_refine_ls_number_reflns 13557
_refine_ls_number_restraints 1
_refine_ls_restrained_S_all 0.919
_refine_ls_R_factor_all 0.3047
_refine_ls_R_factor_gt 0.0722
_refine_ls_shift/su_max 0.989
_refine_ls_shift/su_mean 0.200
_refine_ls_structure_factor_coef Fsqd
_refine_ls_weighting_details 'w=1/[\s^2^(Fo^2^)+(0.0325P)^2^] where P=(Fo^2^+2Fc^2^)/3'
_refine_ls_weighting_scheme calc
_refine_ls_wR_factor_gt 0.1004
_refine_ls_wR_factor_ref 0.1623
_reflns_Friedel_coverage 0.909
_reflns_Friedel_fraction_full 0.999
_reflns_Friedel_fraction_max 0.995
_reflns_number_gt 3388
_reflns_number_total 13557
_reflns_threshold_expression 'I > 2\s(I)'
_cod_data_source_file d3nj00458a2.cif
_cod_data_source_block 622p21c_a
_cod_depositor_comments
;
Adding full bibliography for 7062488--7062493.cif.

2024-11-08
Z value and formula fixed to values more according to usual
chemical conventions.                 miguel
;
_cod_original_formula_sum 'C84 H64 N8 O4 S4'
_cod_original_formula_weight 1377.67
_cod_original_formula_moiety '2(C21 H16 N2 O S), C21 H17 N2 O S, C21 H15 N2 O S'
_cod_original_formula_units_Z 2
_cod_database_code 7062488
_shelx_shelxl_version_number 2016/6
_shelx_space_group_comment
;
The symmetry employed for this shelxl refinement is uniquely defined
by the following loop, which should always be used as a source of
symmetry information in preference to the above space-group names.
They are only intended as comments.
;
_shelx_estimated_absorpt_t_max 0.994
_shelx_estimated_absorpt_t_min 0.969
_olex2_refinement_description
;
1. Fixed Uiso
 At 1.2 times of:
  All C(H) groups, H00C of O00C, All N(H) groups
 At 1.5 times of:
  All C(H,H,H) groups, H00T of O00T, HA of O, H00H of O00H
2.a Riding coordinates:
 C00M(H00M)
2.b Aromatic/amide H refined with riding coordinates:
 C00K(H00K), C00L(H00L), C00P(H00P), C11(H11), C00V(H00V), C00W(H00W), N(H),
 C9(H9), C011(H011), C7(H7), C2(H2), C019(H019), C01B(H01F), C01C(H01C),
 C01D(H01D), C5(H5), C01I(H01I), C01K(H01K), C01M(H01M), C01Q(H01Q), C01R(H01R),
  C01S(H01S), C12(H12), C01W(H01W), C01Z(H01Z), C020(H020), C021(H021),
 C022(H022), C023(H023), C024(H024), C025(H025), C026(H026), C027(H027), C1(H1),
  C029(H029), C6(H6), C02C(H02J), C02E(H02E), C02F(H02F), C3(H3), C02H(H02H),
 C02I(H02L), C02K(H02K), C02O(H02O), C10(H10), C02Q(H02Q), C02R(H02R)
2.c Idealised Me refined as rotating group:
 C01O(H01G,H01H,H01J), C01Y(H01A,H01B,H01E), C02N(H02D,H02G,H02I), C02S(H02A,
 H02B,H02C)
2.d Idealised tetrahedral OH refined as rotating group:
 O(HA), O00H(H00H), O00T(H00T)
;
_olex2_submission_special_instructions 'No special instructions were received'

loop_
_space_group_symop_operation_xyz
'x, y, z'
'-x, y+1/2, -z'

loop_
_atom_site_label
_atom_site_type_symbol
_atom_site_fract_x
_atom_site_fract_y
_atom_site_fract_z
_atom_site_U_iso_or_equiv
_atom_site_adp_type
_atom_site_occupancy
_atom_site_site_symmetry_order
_atom_site_calc_flag
_atom_site_refinement_flags_posn
_atom_site_refinement_flags_adp
_atom_site_refinement_flags_occupancy
_atom_site_disorder_assembly
_atom_site_disorder_group
S001 S 0.7890(5) 1.4813(5) 0.3418(3) 0.0519(19) Uani 1 1 d . . . . .
S S 0.7111(5) 0.9813(5) 0.1579(3) 0.0497(18) Uani 1 1 d . . . . .
S003 S 0.4607(6) 1.0165(5) 0.4079(3) 0.055(2) Uani 1 1 d . . . . .
S004 S 0.9606(6) 1.0167(6) -0.0926(3) 0.059(2) Uani 1 1 d . . . . .
N005 N 0.8269(15) 1.4794(15) 0.4877(9) 0.044(6) Uani 1 1 d . . . . .
N006 N 0.6726(15) 0.9792(17) 0.0121(9) 0.051(6) Uani 1 1 d . . . . .
O O 0.9608(14) 1.3412(16) 0.4676(10) 0.073(6) Uani 1 1 d . . . . .
HA H 0.938943 1.401030 0.472301 0.110 Uiso 1 1 calc R U . . .
C008 C 0.7845(17) 1.524(2) 0.2590(12) 0.047(7) Uani 1 1 d . . . . .
N009 N 0.4717(16) 0.8218(17) 0.4325(11) 0.062(6) Uani 1 1 d . . . . .
C00A C 0.7166(16) 1.0219(18) 0.2404(11) 0.040(6) Uani 1 1 d . . . . .
N1 N 0.9722(15) 0.8224(17) -0.0671(10) 0.059(6) Uani 1 1 d . . . . .
O00C O 0.5368(13) 0.8401(17) 0.0310(9) 0.071(6) Uani 1 1 d . . . . .
H00C H 0.574(11) 0.914(10) 0.042(9) 0.086 Uiso 1 1 d . U . . .
C00D C 0.9720(17) 0.875(2) -0.0060(11) 0.055(7) Uani 1 1 d . . . . .
N00E N 0.7748(14) 1.6798(14) 0.3168(10) 0.042(5) Uani 1 1 d . . . . .
C00F C 0.4719(16) 0.8878(19) 0.3835(12) 0.041(6) Uani 1 1 d . . . . .
C00G C 0.938(2) 1.374(2) -0.3068(13) 0.069(9) Uani 1 1 d . . . . .
O00H O 0.7876(16) 1.1605(17) -0.2177(11) 0.088(7) Uani 1 1 d . . . . .
H00H H 0.806963 1.099539 -0.221740 0.132 Uiso 1 1 calc R U . . .
C00I C 0.9266(19) 1.197(2) -0.2730(11) 0.053(7) Uani 1 1 d . . . . .
C00J C 0.803(2) 1.326(3) -0.2532(15) 0.096(11) Uani 1 1 d . . . . .
C00K C 0.4751(18) 1.2716(19) 0.1956(13) 0.055(7) Uani 1 1 d . . . . .
H00K H 0.531147 1.251651 0.176536 0.066 Uiso 1 1 calc R U . . .
C00L C 0.7167(18) 1.122(2) -0.0546(13) 0.057(7) Uani 1 1 d . . . . .
H00L H 0.700924 1.080050 -0.094163 0.069 Uiso 1 1 calc R U . . .
C00M C 0.7834(16) 1.622(2) 0.5577(10) 0.052(8) Uani 1 1 d . . . . .
H00M H 0.834650 1.604811 0.589905 0.063 Uiso 1 1 d R U . . .
C00N C 0.9568(18) 0.918(2) -0.2398(13) 0.050(8) Uani 1 1 d . . . . .
C00O C 0.9759(18) 0.850(2) -0.1856(12) 0.052(7) Uani 1 1 d . . . . .
C00P C 0.7830(19) 1.510(2) 0.1400(14) 0.059(8) Uani 1 1 d . . . . .
H00P H 0.778734 1.470015 0.099731 0.071 Uiso 1 1 calc R U . . .
C00Q C 0.9704(18) 0.890(2) -0.1157(13) 0.050(7) Uani 1 1 d . . . . .
C00R C 0.908(2) 1.270(2) 0.4995(11) 0.060(8) Uani 1 1 d . . . . .
C11 C 0.7904(17) 1.404(2) 0.5217(9) 0.042(7) Uani 1 1 d . . . . .
H11 H 0.738057 1.421594 0.545054 0.050 Uiso 1 1 calc R U . . .
O00T O 0.2878(14) 1.1614(16) 0.2807(11) 0.080(6) Uani 1 1 d . . . . .
H00T H 0.318782 1.105373 0.289857 0.120 Uiso 1 1 calc R U . . .
C00U C 0.4710(18) 0.8684(19) 0.4950(14) 0.047(7) Uani 1 1 d . . . . .
C00V C 0.9757(19) 1.272(2) -0.3044(13) 0.050(7) Uani 1 1 d . . . . .
H00V H 1.032439 1.254997 -0.323643 0.060 Uiso 1 1 calc R U . . .
C00W C 0.853(2) 1.393(3) -0.2811(15) 0.094(13) Uani 1 1 d . . . . .
H00W H 0.828314 1.462065 -0.284207 0.113 Uiso 1 1 calc R U . . .
C00X C 0.4607(18) 0.9164(19) 0.2585(14) 0.052(7) Uani 1 1 d . . . . .
C00Y C 0.7238(17) 1.1433(18) 0.0661(12) 0.042(6) Uani 1 1 d . . . . .
N N 0.7253(15) 1.1735(15) 0.1849(10) 0.047(6) Uani 1 1 d . . . . .
H H 0.733407 1.240560 0.180572 0.057 Uiso 1 1 calc R U . . .
C9 C 0.313(2) 1.329(3) 0.2439(13) 0.067(9) Uani 1 1 d . . . . .
H9 H 0.253988 1.349485 0.259540 0.081 Uiso 1 1 calc R U . . .
C011 C 0.9576(18) 1.093(2) -0.2694(12) 0.055(7) Uani 1 1 d . . . . .
H011 H 1.010589 1.075898 -0.292421 0.066 Uiso 1 1 calc R U . . .
C012 C 0.7056(17) 1.0823(19) 0.0046(11) 0.038(6) Uani 1 1 d . . . . .
C4 C 0.447(2) 1.372(2) 0.1903(14) 0.055(7) Uani 1 1 d . . . . .
C7 C 0.715(2) 1.012(2) 0.3594(13) 0.058(8) Uani 1 1 d . . . . .
H7 H 0.715915 0.972442 0.399516 0.070 Uiso 1 1 calc R U . . .
C015 C 0.6735(19) 0.7977(19) -0.0232(13) 0.052(7) Uani 1 1 d . . . . .
C2 C 0.5068(19) 0.7485(17) 0.3083(12) 0.060(8) Uani 1 1 d . . . . .
H2 H 0.521887 0.705552 0.347509 0.071 Uiso 1 1 calc R U . . .
C017 C 0.7780(17) 1.6293(18) 0.2564(12) 0.043(6) Uani 1 1 d . . . . .
C018 C 0.4270(16) 1.194(2) 0.2274(11) 0.042(7) Uani 1 1 d . . . . .
C019 C 0.473(2) 0.883(2) 0.6138(10) 0.065(9) Uani 1 1 d . . . . .
H019 H 0.479876 0.851025 0.657273 0.078 Uiso 1 1 calc R U . . .
C01A C 0.7213(16) 1.1275(19) 0.2456(10) 0.040(6) Uani 1 1 d . . . . .
C01B C 0.973(2) 0.877(2) 0.1108(14) 0.069(9) Uani 1 1 d . . . . .
H01F H 0.980199 0.841213 0.153108 0.083 Uiso 1 1 calc R U . . .
C01C C 0.7132(19) 0.961(2) 0.2986(14) 0.067(8) Uani 1 1 d . . . . .
H01C H 0.709589 0.888036 0.295893 0.080 Uiso 1 1 calc R U . . .
C01D C 0.4619(17) 1.0852(17) 0.2299(12) 0.047(7) Uani 1 1 d . . . . .
H01D H 0.515382 1.066614 0.207835 0.056 Uiso 1 1 calc R U . . .
C01E C 0.840(2) 1.2222(19) -0.2466(13) 0.056(8) Uani 1 1 d . . . . .
C01F C 0.345(2) 1.228(2) 0.2517(12) 0.055(7) Uani 1 1 d . . . . .
C5 C 0.4742(19) 0.821(2) 0.5570(11) 0.063(8) Uani 1 1 d . . . . .
H5 H 0.476851 0.747475 0.560907 0.075 Uiso 1 1 calc R U . . .
C01H C 0.5882(17) 0.765(2) 0.0004(11) 0.063(9) Uani 1 1 d . . . . .
C01I C 0.778(2) 1.679(2) 0.1913(13) 0.063(8) Uani 1 1 d . . . . .
H01I H 0.775485 1.751761 0.187452 0.075 Uiso 1 1 calc R U . . .
C01J C 0.8240(17) 1.2995(19) 0.5256(11) 0.039(6) Uani 1 1 d . . . . .
C01K C 0.9625(17) 1.0370(16) 0.0510(11) 0.048(7) Uani 1 1 d . . . . .
H01K H 0.960438 1.110453 0.050917 0.057 Uiso 1 1 calc R U . . .
C01L C 0.7934(16) 1.5822(19) 0.4970(11) 0.040(6) Uani 1 1 d . . . . .
C01M C 0.500(2) 0.776(2) 0.1881(13) 0.062(8) Uani 1 1 d . . . . .
H01M H 0.508447 0.750942 0.145038 0.074 Uiso 1 1 calc R U . . .
N01N N 0.9244(14) 1.0210(15) -0.2401(10) 0.047(5) Uani 1 1 d . . . . .
C01O C 0.999(2) 1.446(2) -0.3424(12) 0.082(10) Uani 1 1 d . . . . .
H01G H 1.068389 1.449461 -0.316460 0.123 Uiso 1 1 calc R U . . .
H01H H 0.969495 1.515375 -0.345223 0.123 Uiso 1 1 calc R U . . .
H01J H 0.999721 1.420352 -0.388507 0.123 Uiso 1 1 calc R U . . .
C01P C 0.7736(18) 1.6406(18) 0.4359(12) 0.046(7) Uani 1 1 d . . . . .
C01Q C 0.975(2) 0.819(2) 0.0519(12) 0.072(9) Uani 1 1 d . . . . .
H01Q H 0.977463 0.745936 0.052390 0.087 Uiso 1 1 calc R U . . .
C01R C 0.7892(18) 1.462(2) 0.2020(13) 0.055(7) Uani 1 1 d . . . . .
H01R H 0.796392 1.389479 0.206262 0.066 Uiso 1 1 calc R U . . .
C01S C 0.750(2) 1.223(2) -0.0623(14) 0.067(9) Uani 1 1 d . . . . .
H01S H 0.760907 1.249534 -0.104813 0.081 Uiso 1 1 calc R U . . .
C01T C 0.7162(16) 1.1100(18) 0.1340(11) 0.043(7) Uani 1 1 d . . . . .
C12 C 0.615(2) 0.595(2) -0.0361(12) 0.062(8) Uani 1 1 d . . . . .
H12 H 0.593609 0.525497 -0.040916 0.074 Uiso 1 1 calc R U . . .
C01V C 0.7836(15) 1.6132(19) 0.3656(11) 0.039(6) Uani 1 1 d . . . . .
C01W C 0.7094(17) 0.904(2) -0.0210(11) 0.048(7) Uani 1 1 d . . . . .
H01W H 0.761964 0.920427 -0.044504 0.058 Uiso 1 1 calc R U . . .
N01X N 0.4228(16) 1.0185(18) 0.2602(10) 0.058(6) Uani 1 1 d . . . . .
C01Y C 0.505(2) 1.450(2) 0.1546(15) 0.081(10) Uani 1 1 d . . . . .
H01A H 0.575993 1.451275 0.177723 0.121 Uiso 1 1 calc R U . . .
H01B H 0.476370 1.519258 0.156375 0.121 Uiso 1 1 calc R U . . .
H01E H 0.501034 1.429649 0.106809 0.121 Uiso 1 1 calc R U . . .
C01Z C 1.007(2) 0.7488(18) -0.1928(15) 0.087(10) Uani 1 1 d . . . . .
H01Z H 1.019083 0.703579 -0.154579 0.104 Uiso 1 1 calc R U . . .
C020 C 0.7240(19) 1.176(2) 0.3089(13) 0.057(8) Uani 1 1 d . . . . .
H020 H 0.731223 1.249161 0.311814 0.069 Uiso 1 1 calc R U . . .
C021 C 0.751(2) 1.726(2) 0.5602(16) 0.078(10) Uani 1 1 d . . . . .
H021 H 0.743266 1.755090 0.602479 0.093 Uiso 1 1 calc R U . . .
C022 C 1.020(2) 0.714(2) -0.2573(13) 0.077(10) Uani 1 1 d . . . . .
H022 H 1.043477 0.646008 -0.262780 0.093 Uiso 1 1 calc R U . . .
C023 C 0.4629(18) 1.0380(19) 0.5485(12) 0.054(8) Uani 1 1 d . . . . .
H023 H 0.459907 1.111312 0.546004 0.065 Uiso 1 1 calc R U . . .
C024 C 0.7276(19) 0.727(2) -0.0543(10) 0.055(8) Uani 1 1 d . . . . .
H024 H 0.785018 0.749953 -0.070610 0.065 Uiso 1 1 calc R U . . .
C025 C 0.517(2) 0.711(2) 0.2439(13) 0.093(11) Uani 1 1 d . . . . .
H025 H 0.534888 0.640747 0.238740 0.112 Uiso 1 1 calc R U . . .
C026 C 0.998(2) 0.779(2) -0.3117(11) 0.065(9) Uani 1 1 d . . . . .
H026 H 1.001064 0.753944 -0.355954 0.077 Uiso 1 1 calc R U . . .
C027 C 0.7830(18) 1.620(2) 0.1360(12) 0.061(8) Uani 1 1 d . . . . .
H027 H 0.786200 1.652327 0.093777 0.074 Uiso 1 1 calc R U . . .
C1 C 0.7721(18) 1.227(2) 0.5561(11) 0.043(7) Uani 1 1 d . . . . .
H1 H 0.715324 1.249681 0.573443 0.051 Uiso 1 1 calc R U . . .
C029 C 0.4709(19) 0.874(2) 0.1930(13) 0.056(8) Uani 1 1 d . . . . .
H029 H 0.457173 0.916391 0.153345 0.067 Uiso 1 1 calc R U . . .
C6 C 0.7461(19) 1.741(2) 0.4422(10) 0.066(9) Uani 1 1 d . . . . .
H6 H 0.735851 1.783268 0.402425 0.079 Uiso 1 1 calc R U . . .
C02B C 0.4748(19) 0.849(2) 0.3137(12) 0.049(7) Uani 1 1 d . . . . .
C02C C 0.464(2) 0.986(2) 0.6095(14) 0.067(8) Uani 1 1 d . . . . .
H02J H 0.457452 1.024209 0.649122 0.081 Uiso 1 1 calc R U . . .
C02D C 0.7979(18) 1.122(2) 0.5629(12) 0.052(7) Uani 1 1 d . . . . .
C02E C 0.9371(19) 1.165(3) 0.5048(13) 0.065(9) Uani 1 1 d . . . . .
H02E H 0.994384 1.141786 0.488091 0.078 Uiso 1 1 calc R U . . .
C02F C 0.768(2) 1.283(2) -0.0017(15) 0.064(8) Uani 1 1 d . . . . .
H02F H 0.787823 1.353018 -0.003393 0.076 Uiso 1 1 calc R U . . .
C3 C 0.757(2) 1.242(2) 0.0574(12) 0.058(8) Uani 1 1 d . . . . .
H3 H 0.772413 1.284671 0.096775 0.070 Uiso 1 1 calc R U . . .
C02H C 0.717(2) 1.123(2) 0.3649(13) 0.064(8) Uani 1 1 d . . . . .
H02H H 0.712894 1.156961 0.406551 0.076 Uiso 1 1 calc R U . . .
C02I C 0.363(2) 1.399(2) 0.2147(13) 0.077(9) Uani 1 1 d . . . . .
H02L H 0.340559 1.468225 0.210685 0.092 Uiso 1 1 calc R U . . .
C02J C 0.7009(19) 0.623(2) -0.0622(11) 0.048(7) Uani 1 1 d . . . . .
C02K C 0.732(2) 1.785(2) 0.5017(14) 0.079(9) Uani 1 1 d . . . . .
H02K H 0.709953 1.854715 0.502860 0.095 Uiso 1 1 calc R U . . .
C C 0.4665(16) 0.978(2) 0.4911(10) 0.043(7) Uani 1 1 d . . . . .
C8 C 0.9657(16) 0.9834(17) -0.0074(11) 0.041(6) Uani 1 1 d . . . . .
C02N C 0.740(2) 1.045(2) 0.5949(14) 0.074(9) Uani 1 1 d . . . . .
H02D H 0.708841 1.078847 0.629525 0.111 Uiso 1 1 calc R U . . .
H02G H 0.785181 0.990125 0.616535 0.111 Uiso 1 1 calc R U . . .
H02I H 0.687440 1.014324 0.559797 0.111 Uiso 1 1 calc R U . . .
C02O C 0.8797(19) 1.094(2) 0.5351(12) 0.059(8) Uani 1 1 d . . . . .
H02O H 0.898304 1.022993 0.536449 0.070 Uiso 1 1 calc R U . . .
C10 C 0.9728(19) 0.8780(19) -0.3044(13) 0.056(8) Uani 1 1 d . . . . .
H10 H 0.965182 0.923002 -0.342711 0.067 Uiso 1 1 calc R U . . .
C02Q C 0.9625(17) 0.982(2) 0.1102(10) 0.062(9) Uani 1 1 d . . . . .
H02Q H 0.954894 1.016839 0.150676 0.074 Uiso 1 1 calc R U . . .
C02R C 0.559(2) 0.666(3) -0.0023(14) 0.078(10) Uani 1 1 d . . . . .
H02R H 0.503997 0.643787 0.016971 0.094 Uiso 1 1 calc R U . . .
C02S C 0.7582(18) 0.5460(18) -0.0949(15) 0.078(9) Uani 1 1 d . . . . .
H02A H 0.811121 0.515449 -0.060136 0.117 Uiso 1 1 calc R U . . .
H02B H 0.788623 0.580341 -0.129696 0.117 Uiso 1 1 calc R U . . .
H02C H 0.712661 0.491495 -0.116303 0.117 Uiso 1 1 calc R U . . .

loop_
_atom_site_aniso_label
_atom_site_aniso_U_11
_atom_site_aniso_U_22
_atom_site_aniso_U_33
_atom_site_aniso_U_23
_atom_site_aniso_U_13
_atom_site_aniso_U_12
S001 0.070(5) 0.037(4) 0.050(4) 0.001(3) 0.014(4) 0.004(3)
S 0.068(5) 0.044(4) 0.038(4) 0.001(3) 0.014(3) -0.005(3)
S003 0.078(5) 0.044(4) 0.046(4) 0.001(4) 0.018(4) -0.006(4)
S004 0.082(6) 0.058(5) 0.045(4) -0.001(4) 0.031(4) -0.006(4)
N005 0.047(15) 0.054(15) 0.030(11) 0.005(10) 0.007(10) 0.012(11)
N006 0.046(14) 0.075(17) 0.029(11) -0.004(11) -0.002(10) 0.010(12)
O 0.060(13) 0.105(16) 0.059(12) -0.002(13) 0.024(10) 0.021(12)
C008 0.049(15) 0.049(17) 0.044(15) -0.016(13) 0.008(12) 0.006(13)
N009 0.072(17) 0.070(15) 0.053(14) -0.006(13) 0.034(12) 0.003(13)
C00A 0.036(14) 0.037(14) 0.053(15) 0.010(12) 0.026(11) 0.011(11)
N1 0.071(15) 0.062(15) 0.036(12) -0.016(11) -0.013(10) -0.005(12)
O00C 0.058(12) 0.107(17) 0.048(11) -0.004(12) 0.005(9) -0.016(12)
C00D 0.053(16) 0.10(2) 0.015(12) 0.004(12) 0.007(11) -0.010(14)
N00E 0.066(14) 0.023(10) 0.043(12) 0.005(9) 0.023(11) 0.013(9)
C00F 0.035(13) 0.046(16) 0.040(15) -0.012(13) 0.003(11) 0.012(12)
C00G 0.11(2) 0.049(17) 0.037(13) 0.004(12) -0.022(14) -0.027(16)
O00H 0.097(16) 0.100(17) 0.086(14) 0.028(14) 0.067(12) 0.021(13)
C00I 0.052(17) 0.07(2) 0.027(14) 0.011(14) -0.009(12) 0.026(16)
C00J 0.13(3) 0.09(2) 0.054(18) 0.004(16) -0.003(16) 0.015(18)
C00K 0.044(16) 0.061(18) 0.060(17) -0.029(14) 0.008(13) -0.006(14)
C00L 0.052(18) 0.054(16) 0.065(18) 0.001(15) 0.009(14) 0.009(14)
C00M 0.043(16) 0.08(2) 0.025(12) -0.023(13) -0.018(10) 0.005(14)
C00N 0.033(16) 0.066(19) 0.053(17) -0.028(14) 0.013(12) -0.017(14)
C00O 0.039(17) 0.08(2) 0.035(14) 0.014(14) -0.004(12) -0.005(15)
C00P 0.07(2) 0.055(17) 0.058(18) -0.010(15) 0.026(15) 0.006(16)
C00Q 0.039(17) 0.059(17) 0.048(16) 0.008(14) -0.001(13) 0.005(13)
C00R 0.06(2) 0.11(2) 0.016(12) -0.009(14) 0.015(12) 0.003(18)
C11 0.040(15) 0.071(18) 0.010(10) 0.003(12) -0.008(9) 0.018(13)
O00T 0.078(14) 0.094(16) 0.080(14) 0.025(13) 0.046(12) 0.035(12)
C00U 0.042(17) 0.034(15) 0.066(17) -0.013(13) 0.009(14) 0.010(13)
C00V 0.033(18) 0.059(18) 0.057(17) -0.004(15) 0.007(13) 0.003(15)
C00W 0.07(2) 0.12(3) 0.08(2) -0.042(19) -0.021(16) 0.08(2)
C00X 0.035(15) 0.044(16) 0.076(19) -0.011(14) 0.010(13) -0.008(12)
C00Y 0.048(16) 0.034(14) 0.050(16) 0.010(12) 0.027(12) 0.000(12)
N 0.068(15) 0.029(12) 0.046(13) -0.010(10) 0.013(11) 0.007(11)
C9 0.055(18) 0.11(3) 0.050(15) 0.000(16) 0.030(13) 0.047(18)
C011 0.058(17) 0.060(17) 0.050(16) 0.012(14) 0.020(13) -0.015(14)
C012 0.046(15) 0.050(16) 0.023(11) -0.003(12) 0.020(10) -0.005(12)
C4 0.059(19) 0.052(17) 0.051(16) -0.018(13) 0.006(14) 0.002(15)
C7 0.08(2) 0.046(18) 0.057(17) 0.003(15) 0.032(15) -0.007(17)
C015 0.075(19) 0.033(15) 0.041(15) -0.001(13) -0.003(13) -0.008(14)
C2 0.081(19) 0.036(14) 0.053(16) -0.030(12) -0.006(13) 0.012(13)
C017 0.038(16) 0.029(13) 0.059(16) 0.001(12) 0.002(12) 0.016(12)
C018 0.024(13) 0.071(19) 0.033(13) 0.002(12) 0.007(11) 0.004(13)
C019 0.10(2) 0.08(2) 0.013(11) -0.013(13) 0.001(12) -0.014(17)
C01A 0.052(15) 0.046(16) 0.026(11) -0.006(12) 0.019(10) 0.007(13)
C01B 0.09(2) 0.061(19) 0.059(18) 0.033(14) 0.021(16) 0.005(16)
C01C 0.06(2) 0.07(2) 0.066(18) 0.005(17) -0.004(14) 0.003(16)
C01D 0.041(14) 0.025(11) 0.065(16) -0.011(11) -0.010(11) 0.028(10)
C01E 0.059(18) 0.033(14) 0.068(17) 0.004(13) -0.005(14) 0.023(13)
C01F 0.07(2) 0.049(18) 0.040(15) 0.004(13) -0.005(14) 0.003(15)
C5 0.09(2) 0.057(17) 0.030(14) 0.027(13) -0.021(12) 0.006(15)
C01H 0.035(14) 0.13(3) 0.029(12) -0.006(14) 0.023(11) -0.035(15)
C01I 0.09(2) 0.059(19) 0.049(16) 0.014(15) 0.033(15) 0.015(16)
C01J 0.046(16) 0.045(15) 0.028(11) -0.015(11) 0.016(11) 0.015(13)
C01K 0.059(17) 0.034(13) 0.055(16) -0.033(12) 0.025(13) 0.001(12)
C01L 0.039(14) 0.054(16) 0.020(12) 0.018(12) -0.012(9) 0.001(12)
C01M 0.08(2) 0.08(2) 0.034(15) -0.011(15) 0.023(14) 0.016(17)
N01N 0.046(13) 0.042(13) 0.049(13) 0.008(11) -0.001(10) 0.013(11)
C01O 0.09(2) 0.08(2) 0.063(18) -0.017(16) -0.030(15) 0.033(18)
C01P 0.045(16) 0.025(14) 0.068(17) -0.012(12) 0.012(13) -0.014(12)
C01Q 0.11(2) 0.057(18) 0.050(16) -0.027(13) 0.007(14) 0.028(16)
C01R 0.056(19) 0.065(19) 0.041(16) 0.004(15) -0.002(13) 0.005(15)
C01S 0.10(3) 0.044(19) 0.062(19) 0.002(16) 0.037(18) 0.008(17)
C01T 0.052(16) 0.037(15) 0.052(14) -0.002(12) 0.039(12) 0.013(12)
C12 0.09(2) 0.057(18) 0.036(15) 0.012(14) -0.001(14) -0.015(16)
C01V 0.038(14) 0.043(15) 0.032(13) -0.005(11) -0.005(10) -0.020(11)
C01W 0.035(14) 0.07(2) 0.045(14) 0.017(14) 0.026(11) 0.001(14)
N01X 0.077(15) 0.063(17) 0.047(12) 0.002(12) 0.041(11) -0.002(14)
C01Y 0.09(3) 0.038(16) 0.10(3) 0.000(18) -0.02(2) 0.002(18)
C01Z 0.14(3) 0.017(14) 0.11(2) -0.009(15) 0.056(19) 0.006(15)
C020 0.076(19) 0.048(17) 0.056(17) -0.016(14) 0.033(15) -0.005(15)
C021 0.08(2) 0.044(17) 0.11(2) -0.024(16) 0.030(19) -0.013(16)
C022 0.13(3) 0.056(18) 0.058(18) -0.042(16) 0.055(17) -0.008(17)
C023 0.085(19) 0.045(16) 0.044(16) 0.014(13) 0.042(14) 0.001(14)
C024 0.067(19) 0.062(19) 0.026(12) -0.002(13) -0.013(12) -0.033(15)
C025 0.18(3) 0.054(17) 0.046(17) -0.033(16) 0.033(19) -0.033(19)
C026 0.09(2) 0.09(2) 0.007(11) -0.009(14) 0.012(12) -0.019(18)
C027 0.052(17) 0.09(2) 0.038(14) -0.002(15) -0.009(12) 0.029(15)
C1 0.048(17) 0.049(17) 0.032(13) 0.003(13) 0.011(12) 0.012(14)
C029 0.066(19) 0.07(2) 0.036(14) -0.005(14) 0.028(13) -0.007(17)
C6 0.09(2) 0.11(2) 0.011(11) 0.007(14) 0.025(12) -0.019(17)
C02B 0.071(18) 0.051(16) 0.027(13) -0.003(13) 0.015(12) -0.007(14)
C02C 0.07(2) 0.07(2) 0.056(18) -0.018(17) 0.014(15) -0.008(17)
C02D 0.042(17) 0.059(18) 0.048(15) 0.000(14) -0.012(12) 0.018(15)
C02E 0.049(16) 0.10(3) 0.049(17) -0.022(17) 0.018(13) 0.020(17)
C02F 0.08(2) 0.035(15) 0.08(2) -0.011(15) 0.027(17) -0.004(14)
C3 0.09(2) 0.058(18) 0.031(14) -0.013(13) 0.017(14) 0.007(16)
C02H 0.078(19) 0.066(18) 0.058(17) -0.012(15) 0.041(14) -0.010(16)
C02I 0.11(3) 0.059(18) 0.055(18) 0.009(15) 0.005(17) 0.040(18)
C02J 0.052(18) 0.055(17) 0.034(14) -0.003(13) 0.004(12) -0.025(15)
C02K 0.10(2) 0.052(17) 0.07(2) 0.031(15) 0.004(16) 0.025(16)
C 0.023(16) 0.070(19) 0.031(12) 0.002(13) -0.005(11) 0.003(13)
C8 0.055(15) 0.030(13) 0.039(14) 0.015(11) 0.008(11) -0.002(10)
C02N 0.09(2) 0.050(19) 0.08(2) -0.002(17) 0.017(18) -0.006(17)
C02O 0.056(17) 0.08(2) 0.042(15) 0.004(15) 0.009(13) 0.010(16)
C10 0.076(18) 0.046(16) 0.053(16) 0.021(13) 0.032(14) 0.000(14)
C02Q 0.054(17) 0.11(3) 0.012(10) 0.006(13) -0.012(10) -0.011(17)
C02R 0.08(2) 0.09(2) 0.06(2) 0.000(17) 0.003(16) -0.060(19)
C02S 0.066(19) 0.044(17) 0.12(3) -0.015(17) 0.017(18) 0.020(15)

loop_
_atom_type_symbol
_atom_type_description
_atom_type_scat_dispersion_real
_atom_type_scat_dispersion_imag
_atom_type_scat_source
C C 0.0033 0.0016 'International Tables Vol C Tables 4.2.6.8 and 6.1.1.4'
H H 0.0000 0.0000 'International Tables Vol C Tables 4.2.6.8 and 6.1.1.4'
N N 0.0061 0.0033 'International Tables Vol C Tables 4.2.6.8 and 6.1.1.4'
O O 0.0106 0.0060 'International Tables Vol C Tables 4.2.6.8 and 6.1.1.4'
S S 0.1246 0.1234 'International Tables Vol C Tables 4.2.6.8 and 6.1.1.4'

loop_
_geom_angle_atom_site_label_1
_geom_angle_atom_site_label_2
_geom_angle_atom_site_label_3
_geom_angle
_geom_angle_site_symmetry_1
_geom_angle_site_symmetry_3
_geom_angle_publ_flag
C008 S001 C01V 87.2(11) . . ?
C00A S C01T 88.5(11) . . ?
C S003 C00F 90.1(12) . . ?
C00Q S004 C8 92.1(12) . . ?
C11 N005 C01L 117(2) . . ?
C01W N006 C012 119(2) . . ?
C00R O HA 109.3 . . ?
C017 C008 S001 110.4(19) . . ?
C017 C008 C01R 123(3) . . ?
C01R C008 S001 126(2) . . ?
C00F N009 C00U 113(2) . . ?
C01A C00A S 111.8(17) . . ?
C01A C00A C01C 120(2) . . ?
C01C C00A S 128(2) . . ?
C00Q N1 C00D 109(2) . . ?
C01H O00C H00C 116(7) . . ?
N1 C00D C8 118(2) . . ?
C01Q C00D N1 119(2) . . ?
C01Q C00D C8 122(2) . . ?
C01V N00E C017 109.3(19) . . ?
N009 C00F S003 113.7(18) . . ?
N009 C00F C02B 119(2) . . ?
C02B C00F S003 127(2) . . ?
C00V C00G C01O 111(3) . . ?
C00W C00G C00V 119(3) . . ?
C00W C00G C01O 130(3) . . ?
C01E O00H H00H 109.4 . . ?
C00V C00I C011 122(2) . . ?
C00V C00I C01E 121(3) . . ?
C011 C00I C01E 117(3) . . ?
C00W C00J C01E 118(3) . . ?
C4 C00K H00K 117.3 . . ?
C4 C00K C018 125(3) . . ?
C018 C00K H00K 117.7 . . ?
C012 C00L H00L 118.2 . . ?
C012 C00L C01S 124(3) . . ?
C01S C00L H00L 118.0 . . ?
C01L C00M H00M 110.9 . . ?
C01L C00M C021 119(2) . . ?
C021 C00M H00M 114.9 . . ?
C00O C00N C10 116(2) . . ?
N01N C00N C00O 128(2) . . ?
N01N C00N C10 116(2) . . ?
C00N C00O C00Q 118(2) . . ?
C01Z C00O C00N 122(3) . . ?
C01Z C00O C00Q 119(2) . . ?
C01R C00P H00P 120.0 . . ?
C01R C00P C027 120(3) . . ?
C027 C00P H00P 119.9 . . ?
N1 C00Q S004 115.7(19) . . ?
N1 C00Q C00O 118(2) . . ?
C00O C00Q S004 127(2) . . ?
C01J C00R O 121(3) . . ?
C02E C00R O 121(2) . . ?
C02E C00R C01J 118(3) . . ?
N005 C11 H11 117.0 . . ?
N005 C11 C01J 125(2) . . ?
C01J C11 H11 117.9 . . ?
C01F O00T H00T 109.5 . . ?
N009 C00U C 113(2) . . ?
C5 C00U N009 128(2) . . ?
C5 C00U C 119(2) . . ?
C00G C00V H00V 121.4 . . ?
C00I C00V C00G 118(3) . . ?
C00I C00V H00V 121.0 . . ?
C00G C00W H00W 117.4 . . ?
C00J C00W C00G 126(3) . . ?
C00J C00W H00W 116.9 . . ?
N01X C00X C029 118(2) . . ?
C02B C00X N01X 124(2) . . ?
C02B C00X C029 117(2) . . ?
C01T C00Y C012 127(2) . . ?
C3 C00Y C012 114(2) . . ?
C3 C00Y C01T 119(2) . . ?
C01A N H 122.7 . . ?
C01T N H 123.3 . . ?
C01T N C01A 114(2) . . ?
C01F C9 H9 120.3 . . ?
C02I C9 H9 119.0 . . ?
C02I C9 C01F 121(3) . . ?
C00I C011 H011 115.5 . . ?
N01N C011 C00I 128(2) . . ?
N01N C011 H011 116.7 . . ?
N006 C012 C00Y 115.4(18) . . ?
C00L C012 N006 123(2) . . ?
C00L C012 C00Y 121(2) . . ?
C00K C4 C01Y 120(3) . . ?
C00K C4 C02I 117(3) . . ?
C02I C4 C01Y 123(3) . . ?
C01C C7 H7 118.8 . . ?
C01C C7 C02H 123(2) . . ?
C02H C7 H7 118.4 . . ?
C01H C015 C01W 125(3) . . ?
C01H C015 C024 120(3) . . ?
C024 C015 C01W 116(2) . . ?
C025 C2 H2 120.2 . . ?
C02B C2 H2 120.7 . . ?
C02B C2 C025 119(3) . . ?
C008 C017 N00E 117(2) . . ?
C008 C017 C01I 118(2) . . ?
N00E C017 C01I 126(2) . . ?
C00K C018 C01D 121(2) . . ?
C01F C018 C00K 114(2) . . ?
C01F C018 C01D 125(2) . . ?
C5 C019 H019 118.8 . . ?
C02C C019 H019 118.5 . . ?
C02C C019 C5 123(2) . . ?
C00A C01A N 112.1(19) . . ?
C00A C01A C020 121(2) . . ?
N C01A C020 127(2) . . ?
C01Q C01B H01F 118.9 . . ?
C02Q C01B H01F 118.3 . . ?
C02Q C01B C01Q 123(2) . . ?
C00A C01C H01C 121.3 . . ?
C7 C01C C00A 118(3) . . ?
C7 C01C H01C 121.2 . . ?
C018 C01D H01D 119.6 . . ?
N01X C01D C018 121(2) . . ?
N01X C01D H01D 119.3 . . ?
O00H C01E C00I 127(2) . . ?
O00H C01E C00J 115(3) . . ?
C00I C01E C00J 119(3) . . ?
O00T C01F C9 117(3) . . ?
O00T C01F C018 121(3) . . ?
C9 C01F C018 122(3) . . ?
C00U C5 C019 118(2) . . ?
C00U C5 H5 121.0 . . ?
C019 C5 H5 121.1 . . ?
C015 C01H O00C 117(3) . . ?
C02R C01H O00C 121(2) . . ?
C02R C01H C015 122(3) . . ?
C017 C01I H01I 119.9 . . ?
C027 C01I C017 120(3) . . ?
C027 C01I H01I 120.5 . . ?
C00R C01J C11 121(3) . . ?
C1 C01J C00R 120(2) . . ?
C1 C01J C11 119(2) . . ?
C8 C01K H01K 120.8 . . ?
C8 C01K C02Q 118(2) . . ?
C02Q C01K H01K 121.0 . . ?
C00M C01L N005 124(2) . . ?
C00M C01L C01P 122(2) . . ?
C01P C01L N005 113(2) . . ?
C025 C01M H01M 118.8 . . ?
C029 C01M H01M 119.3 . . ?
C029 C01M C025 122(2) . . ?
C011 N01N C00N 125(2) . . ?
C00G C01O H01G 109.7 . . ?
C00G C01O H01H 109.1 . . ?
C00G C01O H01J 109.6 . . ?
H01G C01O H01H 109.5 . . ?
H01G C01O H01J 109.5 . . ?
H01H C01O H01J 109.5 . . ?
C01L C01P C01V 131(2) . . ?
C6 C01P C01L 116(2) . . ?
C6 C01P C01V 113(2) . . ?
C00D C01Q C01B 116(2) . . ?
C00D C01Q H01Q 122.3 . . ?
C01B C01Q H01Q 121.9 . . ?
C008 C01R H01R 120.9 . . ?
C00P C01R C008 118(3) . . ?
C00P C01R H01R 121.2 . . ?
C00L C01S H01S 122.8 . . ?
C00L C01S C02F 115(3) . . ?
C02F C01S H01S 122.5 . . ?
C00Y C01T S 123.9(17) . . ?
N C01T S 113.3(17) . . ?
N C01T C00Y 122(2) . . ?
C02J C12 H12 117.6 . . ?
C02J C12 C02R 124(3) . . ?
C02R C12 H12 118.3 . . ?
N00E C01V S001 116.2(16) . . ?
N00E C01V C01P 123(2) . . ?
C01P C01V S001 120.0(18) . . ?
N006 C01W C015 123(2) . . ?
N006 C01W H01W 118.2 . . ?
C015 C01W H01W 118.4 . . ?
C01D N01X C00X 117(2) . . ?
C4 C01Y H01A 109.0 . . ?
C4 C01Y H01B 109.7 . . ?
C4 C01Y H01E 109.7 . . ?
H01A C01Y H01B 109.5 . . ?
H01A C01Y H01E 109.5 . . ?
H01B C01Y H01E 109.5 . . ?
C00O C01Z H01Z 120.2 . . ?
C00O C01Z C022 119(3) . . ?
C022 C01Z H01Z 120.6 . . ?
C01A C020 H020 119.2 . . ?
C02H C020 C01A 122(3) . . ?
C02H C020 H020 118.7 . . ?
C00M C021 H021 119.9 . . ?
C02K C021 C00M 120(3) . . ?
C02K C021 H021 119.6 . . ?
C01Z C022 H022 120.5 . . ?
C026 C022 C01Z 119(2) . . ?
C026 C022 H022 120.4 . . ?
C02C C023 H023 121.3 . . ?
C02C C023 C 117(2) . . ?
C C023 H023 121.7 . . ?
C015 C024 H024 118.5 . . ?
C015 C024 C02J 123(2) . . ?
C02J C024 H024 118.9 . . ?
C2 C025 H025 120.3 . . ?
C01M C025 C2 119(2) . . ?
C01M C025 H025 120.2 . . ?
C022 C026 H026 119.6 . . ?
C10 C026 C022 122(2) . . ?
C10 C026 H026 118.7 . . ?
C00P C027 H027 119.6 . . ?
C01I C027 C00P 121(3) . . ?
C01I C027 H027 119.5 . . ?
C01J C1 H1 118.0 . . ?
C01J C1 C02D 124(2) . . ?
C02D C1 H1 117.9 . . ?
C00X C029 H029 119.9 . . ?
C01M C029 C00X 120(3) . . ?
C01M C029 H029 119.8 . . ?
C01P C6 H6 117.5 . . ?
C02K C6 C01P 124(2) . . ?
C02K C6 H6 118.1 . . ?
C00X C02B C00F 121(2) . . ?
C00X C02B C2 122(2) . . ?
C2 C02B C00F 117(2) . . ?
C019 C02C C023 121(3) . . ?
C019 C02C H02J 119.5 . . ?
C023 C02C H02J 119.1 . . ?
C1 C02D C02N 123(2) . . ?
C1 C02D C02O 115(3) . . ?
C02O C02D C02N 122(3) . . ?
C00R C02E H02E 119.7 . . ?
C00R C02E C02O 119(2) . . ?
C02O C02E H02E 121.1 . . ?
C01S C02F H02F 119.2 . . ?
C3 C02F C01S 121(3) . . ?
C3 C02F H02F 119.8 . . ?
C00Y C3 H3 117.6 . . ?
C02F C3 C00Y 125(2) . . ?
C02F C3 H3 117.1 . . ?
C7 C02H H02H 121.8 . . ?
C020 C02H C7 117(2) . . ?
C020 C02H H02H 121.3 . . ?
C9 C02I C4 122(3) . . ?
C9 C02I H02L 119.0 . . ?
C4 C02I H02L 119.4 . . ?
C12 C02J C02S 122(2) . . ?
C024 C02J C12 115(3) . . ?
C024 C02J C02S 123(2) . . ?
C021 C02K H02K 121.3 . . ?
C6 C02K C021 118(2) . . ?
C6 C02K H02K 120.6 . . ?
C00U C S003 109.7(18) . . ?
C023 C S003 129(2) . . ?
C023 C C00U 121(2) . . ?
C00D C8 S004 104.9(17) . . ?
C01K C8 S004 134.9(18) . . ?
C01K C8 C00D 120(2) . . ?
C02D C02N H02D 109.6 . . ?
C02D C02N H02G 109.2 . . ?
C02D C02N H02I 109.5 . . ?
H02D C02N H02G 109.5 . . ?
H02D C02N H02I 109.5 . . ?
H02G C02N H02I 109.5 . . ?
C02D C02O C02E 124(3) . . ?
C02D C02O H02O 118.3 . . ?
C02E C02O H02O 118.1 . . ?
C00N C10 H10 119.3 . . ?
C026 C10 C00N 122(2) . . ?
C026 C10 H10 119.1 . . ?
C01B C02Q C01K 120(2) . . ?
C01B C02Q H02Q 119.9 . . ?
C01K C02Q H02Q 119.8 . . ?
C01H C02R C12 117(3) . . ?
C01H C02R H02R 122.1 . . ?
C12 C02R H02R 121.3 . . ?
C02J C02S H02A 109.8 . . ?
C02J C02S H02B 109.0 . . ?
C02J C02S H02C 109.6 . . ?
H02A C02S H02B 109.5 . . ?
H02A C02S H02C 109.5 . . ?
H02B C02S H02C 109.5 . . ?

loop_
_geom_bond_atom_site_label_1
_geom_bond_atom_site_label_2
_geom_bond_distance
_geom_bond_site_symmetry_2
_geom_bond_publ_flag
S001 C008 1.73(2) . ?
S001 C01V 1.78(2) . ?
S C00A 1.72(2) . ?
S C01T 1.74(2) . ?
S003 C00F 1.75(2) . ?
S003 C 1.72(2) . ?
S004 C00Q 1.71(3) . ?
S004 C8 1.74(2) . ?
N005 C11 1.34(3) . ?
N005 C01L 1.43(3) . ?
N006 C012 1.42(3) . ?
N006 C01W 1.33(3) . ?
O HA 0.8400 . ?
O C00R 1.39(3) . ?
C008 C017 1.36(3) . ?
C008 C01R 1.40(3) . ?
N009 C00F 1.30(3) . ?
N009 C00U 1.39(3) . ?
C00A C01A 1.37(3) . ?
C00A C01C 1.41(3) . ?
N1 C00D 1.40(3) . ?
N1 C00Q 1.30(3) . ?
O00C H00C 1.08(13) . ?
O00C C01H 1.40(3) . ?
C00D C01Q 1.35(3) . ?
C00D C8 1.41(3) . ?
N00E C017 1.38(3) . ?
N00E C01V 1.29(3) . ?
C00F C02B 1.49(3) . ?
C00G C00V 1.41(3) . ?
C00G C00W 1.38(4) . ?
C00G C01O 1.51(4) . ?
O00H H00H 0.8402 . ?
O00H C01E 1.28(3) . ?
C00I C00V 1.39(3) . ?
C00I C011 1.41(3) . ?
C00I C01E 1.42(3) . ?
C00J C00W 1.29(4) . ?
C00J C01E 1.42(4) . ?
C00K H00K 0.9500 . ?
C00K C4 1.36(3) . ?
C00K C018 1.41(3) . ?
C00L H00L 0.9500 . ?
C00L C012 1.33(3) . ?
C00L C01S 1.40(4) . ?
C00M H00M 0.8803 . ?
C00M C01L 1.35(3) . ?
C00M C021 1.41(3) . ?
C00N C00O 1.37(3) . ?
C00N N01N 1.40(3) . ?
C00N C10 1.44(3) . ?
C00O C00Q 1.50(3) . ?
C00O C01Z 1.39(3) . ?
C00P H00P 0.9500 . ?
C00P C01R 1.37(3) . ?
C00P C027 1.42(3) . ?
C00R C01J 1.40(3) . ?
C00R C02E 1.42(4) . ?
C11 H11 0.9500 . ?
C11 C01J 1.42(3) . ?
O00T H00T 0.8400 . ?
O00T C01F 1.36(3) . ?
C00U C5 1.38(3) . ?
C00U C 1.42(3) . ?
C00V H00V 0.9500 . ?
C00W H00W 0.9500 . ?
C00X N01X 1.42(3) . ?
C00X C029 1.45(3) . ?
C00X C02B 1.39(3) . ?
C00Y C012 1.44(3) . ?
C00Y C01T 1.44(3) . ?
C00Y C3 1.38(3) . ?
N H 0.8800 . ?
N C01A 1.36(3) . ?
N C01T 1.29(3) . ?
C9 H9 0.9500 . ?
C9 C01F 1.38(4) . ?
C9 C02I 1.33(4) . ?
C011 H011 0.9500 . ?
C011 N01N 1.23(3) . ?
C4 C01Y 1.54(4) . ?
C4 C02I 1.37(4) . ?
C7 H7 0.9500 . ?
C7 C01C 1.38(3) . ?
C7 C02H 1.44(3) . ?
C015 C01H 1.39(3) . ?
C015 C01W 1.46(3) . ?
C015 C024 1.40(3) . ?
C2 H2 0.9500 . ?
C2 C025 1.40(3) . ?
C2 C02B 1.39(3) . ?
C017 C01I 1.45(3) . ?
C018 C01D 1.48(3) . ?
C018 C01F 1.37(3) . ?
C019 H019 0.9500 . ?
C019 C5 1.39(3) . ?
C019 C02C 1.34(3) . ?
C01A C020 1.40(3) . ?
C01B H01F 0.9500 . ?
C01B C01Q 1.39(3) . ?
C01B C02Q 1.37(3) . ?
C01C H01C 0.9500 . ?
C01D H01D 0.9500 . ?
C01D N01X 1.23(3) . ?
C5 H5 0.9500 . ?
C01H C02R 1.34(4) . ?
C01I H01I 0.9500 . ?
C01I C027 1.35(3) . ?
C01J C1 1.38(3) . ?
C01K H01K 0.9500 . ?
C01K C8 1.36(3) . ?
C01K C02Q 1.38(3) . ?
C01L C01P 1.42(3) . ?
C01M H01M 0.9500 . ?
C01M C025 1.38(4) . ?
C01M C029 1.33(3) . ?
C01O H01G 0.9801 . ?
C01O H01H 0.9801 . ?
C01O H01J 0.9801 . ?
C01P C01V 1.48(3) . ?
C01P C6 1.37(3) . ?
C01Q H01Q 0.9500 . ?
C01R H01R 0.9500 . ?
C01S H01S 0.9500 . ?
C01S C02F 1.41(3) . ?
C12 H12 0.9500 . ?
C12 C02J 1.41(3) . ?
C12 C02R 1.44(4) . ?
C01W H01W 0.9500 . ?
C01Y H01A 0.9800 . ?
C01Y H01B 0.9801 . ?
C01Y H01E 0.9801 . ?
C01Z H01Z 0.9500 . ?
C01Z C022 1.40(3) . ?
C020 H020 0.9500 . ?
C020 C02H 1.33(3) . ?
C021 H021 0.9500 . ?
C021 C02K 1.38(4) . ?
C022 H022 0.9500 . ?
C022 C026 1.36(3) . ?
C023 H023 0.9500 . ?
C023 C02C 1.39(3) . ?
C023 C 1.39(3) . ?
C024 H024 0.9500 . ?
C024 C02J 1.39(3) . ?
C025 H025 0.9500 . ?
C026 H026 0.9500 . ?
C026 C10 1.34(3) . ?
C027 H027 0.9500 . ?
C1 H1 0.9500 . ?
C1 C02D 1.40(3) . ?
C029 H029 0.9500 . ?
C6 H6 0.9500 . ?
C6 C02K 1.36(3) . ?
C02C H02J 0.9500 . ?
C02D C02N 1.49(3) . ?
C02D C02O 1.38(3) . ?
C02E H02E 0.9500 . ?
C02E C02O 1.41(4) . ?
C02F H02F 0.9500 . ?
C02F C3 1.33(3) . ?
C3 H3 0.9500 . ?
C02H H02H 0.9500 . ?
C02I H02L 0.9500 . ?
C02J C02S 1.49(3) . ?
C02K H02K 0.9500 . ?
C02N H02D 0.9800 . ?
C02N H02G 0.9800 . ?
C02N H02I 0.9800 . ?
C02O H02O 0.9500 . ?
C10 H10 0.9500 . ?
C02Q H02Q 0.9500 . ?
C02R H02R 0.9500 . ?
C02S H02A 0.9800 . ?
C02S H02B 0.9800 . ?
C02S H02C 0.9800 . ?

loop_
_geom_torsion_atom_site_label_1
_geom_torsion_atom_site_label_2
_geom_torsion_atom_site_label_3
_geom_torsion_atom_site_label_4
_geom_torsion
_geom_torsion_site_symmetry_1
_geom_torsion_site_symmetry_2
_geom_torsion_site_symmetry_3
_geom_torsion_site_symmetry_4
_geom_torsion_publ_flag
S001 C008 C017 N00E -1(3) . . . . ?
S001 C008 C017 C01I 177.1(19) . . . . ?
S001 C008 C01R C00P 179(2) . . . . ?
S C00A C01A N -3(3) . . . . ?
S C00A C01A C020 178.6(19) . . . . ?
S C00A C01C C7 -178(2) . . . . ?
S003 C00F C02B C00X -5(4) . . . . ?
S003 C00F C02B C2 165.6(19) . . . . ?
N005 C11 C01J C00R 8(4) . . . . ?
N005 C11 C01J C1 -173(2) . . . . ?
N005 C01L C01P C01V -1(4) . . . . ?
N005 C01L C01P C6 -177(2) . . . . ?
O C00R C01J C11 -1(4) . . . . ?
O C00R C01J C1 179(2) . . . . ?
O C00R C02E C02O -178(2) . . . . ?
C008 S001 C01V N00E 2.8(19) . . . . ?
C008 S001 C01V C01P 173.5(19) . . . . ?
C008 C017 C01I C027 1(4) . . . . ?
N009 C00F C02B C00X 171(2) . . . . ?
N009 C00F C02B C2 -19(4) . . . . ?
N009 C00U C5 C019 180(3) . . . . ?
N009 C00U C S003 1(3) . . . . ?
N009 C00U C C023 178(2) . . . . ?
C00A S C01T C00Y 174(2) . . . . ?
C00A S C01T N 2.5(19) . . . . ?
C00A C01A C020 C02H -4(4) . . . . ?
N1 C00D C01Q C01B -179(2) . . . . ?
N1 C00D C8 S004 0(3) . . . . ?
N1 C00D C8 C01K 178(2) . . . . ?
O00C C01H C02R C12 179(2) . . . . ?
C00D N1 C00Q S004 -4(3) . . . . ?
C00D N1 C00Q C00O 177(2) . . . . ?
N00E C017 C01I C027 179(2) . . . . ?
C00F S003 C C00U -3.3(19) . . . . ?
C00F S003 C C023 180(2) . . . . ?
C00F N009 C00U C5 -177(3) . . . . ?
C00F N009 C00U C 2(3) . . . . ?
C00I C011 N01N C00N 178(2) . . . . ?
C00K C4 C02I C9 2(4) . . . . ?
C00K C018 C01D N01X 177(2) . . . . ?
C00K C018 C01F O00T 177(2) . . . . ?
C00K C018 C01F C9 1(4) . . . . ?
C00L C01S C02F C3 3(4) . . . . ?
C00M C01L C01P C01V 177(2) . . . . ?
C00M C01L C01P C6 2(4) . . . . ?
C00M C021 C02K C6 -1(4) . . . . ?
C00N C00O C00Q S004 -10(4) . . . . ?
C00N C00O C00Q N1 169(2) . . . . ?
C00N C00O C01Z C022 0(4) . . . . ?
C00O C00N N01N C011 137(3) . . . . ?
C00O C00N C10 C026 4(4) . . . . ?
C00O C01Z C022 C026 -3(4) . . . . ?
C00Q S004 C8 C00D -1.5(18) . . . . ?
C00Q S004 C8 C01K -180(3) . . . . ?
C00Q N1 C00D C01Q -179(2) . . . . ?
C00Q N1 C00D C8 3(3) . . . . ?
C00Q C00O C01Z C022 -175(3) . . . . ?
C00R C01J C1 C02D 0(4) . . . . ?
C00R C02E C02O C02D -3(4) . . . . ?
C11 N005 C01L C00M 42(3) . . . . ?
C11 N005 C01L C01P -139(2) . . . . ?
C11 C01J C1 C02D -180(2) . . . . ?
C00U N009 C00F S003 -5(3) . . . . ?
C00U N009 C00F C02B 179(2) . . . . ?
C00V C00G C00W C00J 1(5) . . . . ?
C00V C00I C011 N01N 176(2) . . . . ?
C00V C00I C01E O00H 179(3) . . . . ?
C00V C00I C01E C00J 0(4) . . . . ?
C00W C00G C00V C00I -3(4) . . . . ?
C00W C00J C01E O00H 179(3) . . . . ?
C00W C00J C01E C00I -2(4) . . . . ?
N C01A C020 C02H 178(2) . . . . ?
C011 C00I C00V C00G 179(2) . . . . ?
C011 C00I C01E O00H 2(4) . . . . ?
C011 C00I C01E C00J -176(2) . . . . ?
C012 N006 C01W C015 -173(2) . . . . ?
C012 C00L C01S C02F -3(4) . . . . ?
C012 C00Y C01T S 15(3) . . . . ?
C012 C00Y C01T N -174(2) . . . . ?
C012 C00Y C3 C02F 3(4) . . . . ?
C4 C00K C018 C01D 179(2) . . . . ?
C4 C00K C018 C01F 2(4) . . . . ?
C015 C01H C02R C12 -5(4) . . . . ?
C015 C024 C02J C12 0(4) . . . . ?
C015 C024 C02J C02S -180(2) . . . . ?
C017 C008 C01R C00P -3(4) . . . . ?
C017 N00E C01V S001 -4(3) . . . . ?
C017 N00E C01V C01P -174(2) . . . . ?
C017 C01I C027 C00P 3(4) . . . . ?
C018 C00K C4 C01Y 180(2) . . . . ?
C018 C00K C4 C02I -3(4) . . . . ?
C018 C01D N01X C00X 179(2) . . . . ?
C01A C00A C01C C7 0(4) . . . . ?
C01A N C01T S -5(3) . . . . ?
C01A N C01T C00Y -177(2) . . . . ?
C01A C020 C02H C7 6(4) . . . . ?
C01C C00A C01A N 179(2) . . . . ?
C01C C00A C01A C020 1(4) . . . . ?
C01C C7 C02H C020 -5(4) . . . . ?
C01D C018 C01F O00T 0(4) . . . . ?
C01D C018 C01F C9 -176(2) . . . . ?
C01E C00I C00V C00G 2(4) . . . . ?
C01E C00I C011 N01N -8(4) . . . . ?
C01E C00J C00W C00G 1(5) . . . . ?
C01F C9 C02I C4 1(5) . . . . ?
C01F C018 C01D N01X -6(4) . . . . ?
C5 C00U C S003 -178.8(19) . . . . ?
C5 C00U C C023 -2(4) . . . . ?
C5 C019 C02C C023 -6(5) . . . . ?
C01H C015 C01W N006 10(4) . . . . ?
C01H C015 C024 C02J -1(4) . . . . ?
C01J C00R C02E C02O 1(4) . . . . ?
C01J C1 C02D C02N -179(2) . . . . ?
C01J C1 C02D C02O -2(4) . . . . ?
C01L N005 C11 C01J -172(2) . . . . ?
C01L C00M C021 C02K -1(4) . . . . ?
C01L C01P C01V S001 19(3) . . . . ?
C01L C01P C01V N00E -171(2) . . . . ?
C01L C01P C6 C02K -3(4) . . . . ?
N01N C00N C00O C00Q -5(4) . . . . ?
N01N C00N C00O C01Z 179(3) . . . . ?
N01N C00N C10 C026 -176(2) . . . . ?
C01O C00G C00V C00I 180(2) . . . . ?
C01O C00G C00W C00J 178(3) . . . . ?
C01P C6 C02K C021 3(4) . . . . ?
C01Q C00D C8 S004 -178(2) . . . . ?
C01Q C00D C8 C01K 0(4) . . . . ?
C01Q C01B C02Q C01K -7(4) . . . . ?
C01R C008 C017 N00E -179(2) . . . . ?
C01R C008 C017 C01I -1(4) . . . . ?
C01R C00P C027 C01I -7(4) . . . . ?
C01S C00L C012 N006 -179(3) . . . . ?
C01S C00L C012 C00Y 3(4) . . . . ?
C01S C02F C3 C00Y -3(5) . . . . ?
C01T S C00A C01A 0.4(18) . . . . ?
C01T S C00A C01C 178(2) . . . . ?
C01T C00Y C012 N006 3(3) . . . . ?
C01T C00Y C012 C00L -179(2) . . . . ?
C01T C00Y C3 C02F 180(3) . . . . ?
C01T N C01A C00A 5(3) . . . . ?
C01T N C01A C020 -177(2) . . . . ?
C01V S001 C008 C017 -0.9(19) . . . . ?
C01V S001 C008 C01R 178(2) . . . . ?
C01V N00E C017 C008 3(3) . . . . ?
C01V N00E C017 C01I -175(2) . . . . ?
C01V C01P C6 C02K -180(2) . . . . ?
C01W N006 C012 C00L 42(3) . . . . ?
C01W N006 C012 C00Y -139(2) . . . . ?
C01W C015 C01H O00C -3(4) . . . . ?
C01W C015 C01H C02R -179(3) . . . . ?
C01W C015 C024 C02J -178(2) . . . . ?
N01X C00X C029 C01M -175(2) . . . . ?
N01X C00X C02B C00F -13(4) . . . . ?
N01X C00X C02B C2 176(2) . . . . ?
C01Y C4 C02I C9 178(3) . . . . ?
C01Z C00O C00Q S004 165(2) . . . . ?
C01Z C00O C00Q N1 -16(4) . . . . ?
C01Z C022 C026 C10 6(5) . . . . ?
C021 C00M C01L N005 179(2) . . . . ?
C021 C00M C01L C01P 0(4) . . . . ?
C022 C026 C10 C00N -7(4) . . . . ?
C024 C015 C01H O00C -180(2) . . . . ?
C024 C015 C01H C02R 4(4) . . . . ?
C024 C015 C01W N006 -174(2) . . . . ?
C025 C2 C02B C00F -176(2) . . . . ?
C025 C2 C02B C00X -6(4) . . . . ?
C025 C01M C029 C00X 3(4) . . . . ?
C027 C00P C01R C008 7(4) . . . . ?
C1 C02D C02O C02E 3(4) . . . . ?
C029 C00X N01X C01D -49(3) . . . . ?
C029 C00X C02B C00F 176(2) . . . . ?
C029 C00X C02B C2 6(4) . . . . ?
C029 C01M C025 C2 -2(5) . . . . ?
C6 C01P C01V S001 -164.9(18) . . . . ?
C6 C01P C01V N00E 5(3) . . . . ?
C02B C00X N01X C01D 140(3) . . . . ?
C02B C00X C029 C01M -4(4) . . . . ?
C02B C2 C025 C01M 3(4) . . . . ?
C02C C019 C5 C00U 4(4) . . . . ?
C02C C023 C S003 177(2) . . . . ?
C02C C023 C C00U 0(4) . . . . ?
C02E C00R C01J C11 -180(2) . . . . ?
C02E C00R C01J C1 1(4) . . . . ?
C3 C00Y C012 N006 179(2) . . . . ?
C3 C00Y C012 C00L -2(3) . . . . ?
C3 C00Y C01T S -161(2) . . . . ?
C3 C00Y C01T N 10(4) . . . . ?
C02H C7 C01C C00A 3(4) . . . . ?
C02I C9 C01F O00T -179(3) . . . . ?
C02I C9 C01F C018 -3(4) . . . . ?
C02J C12 C02R C01H 4(4) . . . . ?
C S003 C00F N009 5(2) . . . . ?
C S003 C00F C02B -179(2) . . . . ?
C C00U C5 C019 0(4) . . . . ?
C C023 C02C C019 4(4) . . . . ?
C8 S004 C00Q N1 3(2) . . . . ?
C8 S004 C00Q C00O -177(2) . . . . ?
C8 C00D C01Q C01B -1(4) . . . . ?
C8 C01K C02Q C01B 5(4) . . . . ?
C02N C02D C02O C02E -180(2) . . . . ?
C10 C00N C00O C00Q 174(2) . . . . ?
C10 C00N C00O C01Z -1(4) . . . . ?
C10 C00N N01N C011 -43(4) . . . . ?
C02Q C01B C01Q C00D 5(4) . . . . ?
C02Q C01K C8 S004 176(2) . . . . ?
C02Q C01K C8 C00D -2(3) . . . . ?
C02R C12 C02J C024 -1(4) . . . . ?
C02R C12 C02J C02S 178(2) . . . . ?
